data_4035307
loop_
_publ_author_name
'Zhang, Cheng'
'Chang, Sailan'
'Dong, Shanliang'
'Qiu, Lihua'
'Xu, Xinfang'

_publ_section_title
;
 Acid-Promoted Bicyclization of Diaryl Alkynes: Synthesis of 2 H-Indazoles
 with in Situ Generated Diazonium Salt as Nitrogen Source.
;
_journal_issue 16
_journal_name_full 'The Journal of organic chemistry'
_journal_page_first 9125
_journal_page_last 9136
_journal_paper_doi 10.1021/acs.joc.8b01199
_journal_volume 83
_journal_year 2018
_chemical_formula_moiety 'C16 H12 N2 O2'
_chemical_formula_sum 'C16 H12 N2 O2'
_chemical_formula_weight 264.28
_space_group_crystal_system monoclinic
_space_group_IT_number 14
_space_group_name_Hall '-P 2yn'
_space_group_name_H-M_alt 'P 1 21/n 1'
_atom_sites_solution_hydrogens geom
_atom_sites_solution_primary direct
_atom_sites_solution_secondary difmap
_audit_creation_date 2017-09-04
_audit_creation_method
;
Olex2 1.2-alpha
(compiled 2017.08.10 svn.r3458 for OlexSys, GUI svn.r5381)
;
_cell_angle_alpha 90.00
_cell_angle_beta 90.708(7)
_cell_angle_gamma 90.00
_cell_formula_units_Z 4
_cell_length_a 8.0848(6)
_cell_length_b 11.6383(11)
_cell_length_c 13.0505(10)
_cell_measurement_reflns_used 2205
_cell_measurement_temperature 295.66(10)
_cell_measurement_theta_max 29.0520
_cell_measurement_theta_min 3.4680
_cell_volume 1227.87(18)
_computing_cell_refinement
;
CrysAlisPro, Agilent Technologies,
Version 1.171.36.32 (release 02-08-2013 CrysAlis171 .NET)
(compiled Aug  2 2013,16:46:58)
;
_computing_data_collection
;
CrysAlisPro, Agilent Technologies,
Version 1.171.36.32 (release 02-08-2013 CrysAlis171 .NET)
(compiled Aug  2 2013,16:46:58)
;
_computing_data_reduction
;
CrysAlisPro, Agilent Technologies,
Version 1.171.36.32 (release 02-08-2013 CrysAlis171 .NET)
(compiled Aug  2 2013,16:46:58)
;
_computing_molecular_graphics 'Olex2 (Dolomanov et al., 2009)'
_computing_publication_material 'Olex2 (Dolomanov et al., 2009)'
_computing_structure_refinement 'XL (Sheldrick, 2008)'
_computing_structure_solution 'XS (Sheldrick, 2008)'
_diffrn_ambient_temperature 295.66(10)
_diffrn_detector_area_resol_mean 10.4471
_diffrn_measured_fraction_theta_full 1.000
_diffrn_measured_fraction_theta_max 1.000
_diffrn_measurement_details
;
#__ type_ start__ end____ width___ exp.time_
  1 omega   -3.00   24.00   1.0000   22.0000
omega____ theta____ kappa____ phi______ frames
    -       15.2428   37.0000 -150.0000 27

#__ type_ start__ end____ width___ exp.time_
  2 omega  -31.00   95.00   1.0000   22.0000
omega____ theta____ kappa____ phi______ frames
    -       15.2428   19.0000  120.0000 126

#__ type_ start__ end____ width___ exp.time_
  3 omega  -23.00   17.00   1.0000   22.0000
omega____ theta____ kappa____ phi______ frames
    -      -16.1803  -99.0000 -150.0000 40

#__ type_ start__ end____ width___ exp.time_
  4 omega -103.00  -78.00   1.0000   22.0000
omega____ theta____ kappa____ phi______ frames
    -      -16.1803 -178.0000   30.0000 25

#__ type_ start__ end____ width___ exp.time_
  5 omega  -91.00  -58.00   1.0000   22.0000
omega____ theta____ kappa____ phi______ frames
    -      -16.1803 -178.0000   90.0000 33
;
_diffrn_measurement_device_type 'Xcalibur, Atlas, Gemini'
_diffrn_measurement_method '\w scans'
_diffrn_orient_matrix_UB_11 0.0104686000
_diffrn_orient_matrix_UB_12 0.0586827000
_diffrn_orient_matrix_UB_13 0.0132088000
_diffrn_orient_matrix_UB_21 0.0431240000
_diffrn_orient_matrix_UB_22 0.0093616000
_diffrn_orient_matrix_UB_23 -0.0462635000
_diffrn_orient_matrix_UB_31 -0.0756745000
_diffrn_orient_matrix_UB_32 0.0134701000
_diffrn_orient_matrix_UB_33 -0.0253335000
_diffrn_radiation_monochromator graphite
_diffrn_radiation_type MoK\a
_diffrn_radiation_wavelength 0.71073
_diffrn_reflns_av_R_equivalents 0.0423
_diffrn_reflns_av_unetI/netI 0.0595
_diffrn_reflns_limit_h_max 10
_diffrn_reflns_limit_h_min -9
_diffrn_reflns_limit_k_max 8
_diffrn_reflns_limit_k_min -14
_diffrn_reflns_limit_l_max 16
_diffrn_reflns_limit_l_min -14
_diffrn_reflns_number 6864
_diffrn_reflns_theta_full 26.37
_diffrn_reflns_theta_max 26.37
_diffrn_reflns_theta_min 2.95
_diffrn_source 'Enhance (Mo) X-ray Source'
_exptl_absorpt_coefficient_mu 0.096
_exptl_absorpt_correction_T_max 1.00000
_exptl_absorpt_correction_T_min 0.98776
_exptl_absorpt_correction_type multi-scan
_exptl_absorpt_process_details
;
CrysAlisPro, Agilent Technologies,
Version 1.171.36.32 (release 02-08-2013 CrysAlis171 .NET)
(compiled Aug  2 2013,16:46:58)
Empirical absorption correction using spherical harmonics,
 implemented in SCALE3 ABSPACK scaling algorithm.
;
_exptl_crystal_colour 'clear light colourless'
_exptl_crystal_colour_lustre clear
_exptl_crystal_colour_modifier light
_exptl_crystal_colour_primary colourless
_exptl_crystal_density_diffrn 1.430
_exptl_crystal_density_method 'not measured'
_exptl_crystal_description block
_exptl_crystal_F_000 552
_exptl_crystal_size_max 0.3
_exptl_crystal_size_mid 0.29
_exptl_crystal_size_min 0.28
_refine_diff_density_max 0.225
_refine_diff_density_min -0.255
_refine_diff_density_rms 0.052
_refine_ls_extinction_method none
_refine_ls_goodness_of_fit_ref 1.061
_refine_ls_hydrogen_treatment constr
_refine_ls_matrix_type full
_refine_ls_number_parameters 183
_refine_ls_number_reflns 2506
_refine_ls_number_restraints 0
_refine_ls_restrained_S_all 1.061
_refine_ls_R_factor_all 0.0790
_refine_ls_R_factor_gt 0.0483
_refine_ls_shift/su_max 0.009
_refine_ls_shift/su_mean 0.002
_refine_ls_structure_factor_coef Fsqd
_refine_ls_weighting_details 'calc w=1/[\s^2^(Fo^2^)+(0.0486P)^2^+0.0000P] where P=(Fo^2^+2Fc^2^)/3'
_refine_ls_weighting_scheme calc
_refine_ls_wR_factor_gt 0.0980
_refine_ls_wR_factor_ref 0.1170
_reflns_number_gt 1721
_reflns_number_total 2506
_reflns_threshold_expression >2sigma(I)
_cod_data_source_file jo8b01199_si_001.cif
_cod_data_source_block g170903a
_cod_original_cell_volume 1227.87(17)
_cod_database_code 4035307
_reflns_odcompleteness_completeness 99.88
_reflns_odcompleteness_iscentric 1
_reflns_odcompleteness_theta 28.22
_olex2_refinement_description
;
1. Fixed Uiso
 At 1.2 times of:
  All C(H) groups
 At 1.5 times of:
  All C(H,H,H) groups, All O(H) groups
2.a Aromatic/amide H refined with riding coordinates:
 C2(H2A), C3(H3), C4(H4), C5(H5), C10(H10), C11(H11), C12(H12), C13(H13)
2.b Idealised Me refined as rotating group:
 C16(H16A,H16B,H16C)
2.c Idealised tetrahedral OH refined as rotating group:
 O2(H2)
;
_olex2_submission_special_instructions 'No special instructions were received'

loop_
_space_group_symop_id
_space_group_symop_operation_xyz
1 'x, y, z'
2 '-x+1/2, y+1/2, -z+1/2'
3 '-x, -y, -z'
4 'x-1/2, -y-1/2, z-1/2'

loop_
_atom_site_label
_atom_site_type_symbol
_atom_site_fract_x
_atom_site_fract_y
_atom_site_fract_z
_atom_site_U_iso_or_equiv
_atom_site_adp_type
_atom_site_occupancy
_atom_site_calc_flag
_atom_site_refinement_flags_posn
O1 O 0.68607(14) 0.67140(13) 0.45426(10) 0.0341(4) Uani 1 d .
O2 O 0.16642(14) 0.41072(12) 0.36100(10) 0.0331(4) Uani 1 d .
H2 H 0.2021 0.3855 0.4156 0.050 Uiso 1 calc GR
N1 N 0.12222(17) 0.64188(15) 0.41881(11) 0.0290(4) Uani 1 d .
N2 N 0.26861(16) 0.59689(14) 0.39369(11) 0.0248(4) Uani 1 d .
C1 C 0.1631(2) 0.73845(18) 0.47287(14) 0.0277(5) Uani 1 d .
C2 C 0.0546(2) 0.81748(19) 0.51851(15) 0.0335(5) Uani 1 d .
H2A H -0.0595 0.8079 0.5146 0.040 Uiso 1 calc R
C3 C 0.1241(2) 0.9088(2) 0.56879(15) 0.0379(5) Uani 1 d .
H3 H 0.0554 0.9616 0.6006 0.046 Uiso 1 calc R
C4 C 0.2971(2) 0.92538(19) 0.57392(15) 0.0365(5) Uani 1 d .
H4 H 0.3389 0.9899 0.6073 0.044 Uiso 1 calc R
C5 C 0.4044(2) 0.84928(19) 0.53114(14) 0.0311(5) Uani 1 d .
H5 H 0.5182 0.8602 0.5357 0.037 Uiso 1 calc R
C6 C 0.3366(2) 0.75361(17) 0.47991(13) 0.0260(5) Uani 1 d .
C7 C 0.4015(2) 0.65893(18) 0.42773(13) 0.0249(4) Uani 1 d .
C8 C 0.5683(2) 0.61845(18) 0.41469(13) 0.0251(4) Uani 1 d .
C9 C 0.5895(2) 0.51148(17) 0.35627(13) 0.0242(4) Uani 1 d .
C10 C 0.7487(2) 0.46776(18) 0.34108(14) 0.0292(5) Uani 1 d .
H10 H 0.8402 0.5066 0.3677 0.035 Uiso 1 calc R
C11 C 0.7700(2) 0.36767(19) 0.28701(15) 0.0328(5) Uani 1 d .
H11 H 0.8759 0.3390 0.2768 0.039 Uiso 1 calc R
C12 C 0.6339(2) 0.30934(19) 0.24763(15) 0.0346(5) Uani 1 d .
H12 H 0.6485 0.2419 0.2106 0.042 Uiso 1 calc R
C13 C 0.4761(2) 0.35167(18) 0.26358(14) 0.0307(5) Uani 1 d .
H13 H 0.3853 0.3112 0.2382 0.037 Uiso 1 calc R
C14 C 0.4513(2) 0.45281(18) 0.31657(13) 0.0253(4) Uani 1 d .
C15 C 0.2735(2) 0.49547(17) 0.32484(14) 0.0263(5) Uani 1 d .
C16 C 0.2055(2) 0.5336(2) 0.22042(15) 0.0369(5) Uani 1 d .
H16A H 0.2082 0.4700 0.1736 0.055 Uiso 1 calc GR
H16B H 0.2722 0.5951 0.1945 0.055 Uiso 1 calc GR
H16C H 0.0936 0.5596 0.2276 0.055 Uiso 1 calc GR

loop_
_atom_site_aniso_label
_atom_site_aniso_U_11
_atom_site_aniso_U_22
_atom_site_aniso_U_33
_atom_site_aniso_U_23
_atom_site_aniso_U_13
_atom_site_aniso_U_12
O1 0.0259(7) 0.0380(9) 0.0383(8) -0.0033(7) -0.0037(5) -0.0075(6)
O2 0.0278(7) 0.0322(9) 0.0392(8) 0.0013(7) -0.0042(6) -0.0076(6)
N1 0.0244(8) 0.0307(11) 0.0318(9) 0.0000(8) -0.0017(6) 0.0020(7)
N2 0.0200(7) 0.0282(10) 0.0261(8) 0.0009(7) -0.0019(6) 0.0000(6)
C1 0.0284(10) 0.0295(13) 0.0251(10) 0.0046(9) -0.0019(7) 0.0011(8)
C2 0.0309(10) 0.0345(14) 0.0351(11) 0.0023(10) 0.0001(8) 0.0072(9)
C3 0.0433(12) 0.0359(14) 0.0347(11) -0.0016(11) 0.0021(9) 0.0116(10)
C4 0.0503(13) 0.0294(13) 0.0297(11) -0.0031(10) -0.0030(9) 0.0002(10)
C5 0.0340(10) 0.0316(13) 0.0277(10) 0.0004(10) -0.0019(8) -0.0034(9)
C6 0.0285(10) 0.0268(12) 0.0227(9) 0.0029(9) -0.0015(7) -0.0001(8)
C7 0.0258(10) 0.0267(12) 0.0222(9) 0.0007(9) -0.0023(7) -0.0042(8)
C8 0.0236(9) 0.0295(12) 0.0222(9) 0.0059(9) -0.0016(7) -0.0044(8)
C9 0.0228(9) 0.0278(12) 0.0220(9) 0.0044(9) -0.0011(7) -0.0009(8)
C10 0.0259(10) 0.0332(13) 0.0286(10) 0.0052(10) 0.0002(7) -0.0013(8)
C11 0.0305(10) 0.0344(13) 0.0334(11) 0.0072(10) 0.0037(8) 0.0068(9)
C12 0.0417(12) 0.0308(13) 0.0314(11) -0.0009(10) 0.0023(8) 0.0055(9)
C13 0.0323(11) 0.0299(12) 0.0298(10) -0.0032(10) -0.0031(8) -0.0021(9)
C14 0.0290(10) 0.0270(12) 0.0199(9) 0.0024(9) -0.0017(7) -0.0013(8)
C15 0.0255(10) 0.0245(12) 0.0290(10) -0.0020(9) -0.0030(7) -0.0028(8)
C16 0.0370(11) 0.0417(14) 0.0317(11) -0.0025(10) -0.0080(8) 0.0055(10)

loop_
_atom_type_symbol
_atom_type_description
_atom_type_scat_dispersion_real
_atom_type_scat_dispersion_imag
_atom_type_scat_source
C C 0.0033 0.0016 'International Tables Vol C Tables 4.2.6.8 and 6.1.1.4'
H H 0.0000 0.0000 'International Tables Vol C Tables 4.2.6.8 and 6.1.1.4'
N N 0.0061 0.0033 'International Tables Vol C Tables 4.2.6.8 and 6.1.1.4'
O O 0.0106 0.0060 'International Tables Vol C Tables 4.2.6.8 and 6.1.1.4'

loop_
_geom_angle_atom_site_label_1
_geom_angle_atom_site_label_2
_geom_angle_atom_site_label_3
_geom_angle
N2 N1 C1 103.86(14)
N1 N2 C7 114.11(16)
N1 N2 C15 119.29(13)
C7 N2 C15 126.25(14)
N1 C1 C2 127.48(17)
N1 C1 C6 111.67(17)
C2 C1 C6 120.85(18)
C3 C2 C1 117.20(18)
C2 C3 C4 122.0(2)
C5 C4 C3 121.7(2)
C4 C5 C6 117.53(18)
C5 C6 C1 120.64(18)
C7 C6 C1 104.32(16)
C7 C6 C5 135.04(17)
N2 C7 C6 106.04(15)
N2 C7 C8 121.54(18)
C6 C7 C8 132.19(16)
O1 C8 C7 120.18(18)
O1 C8 C9 122.85(16)
C7 C8 C9 116.94(15)
C10 C9 C8 119.59(15)
C10 C9 C14 120.00(18)
C14 C9 C8 120.40(16)
C11 C10 C9 120.14(17)
C10 C11 C12 120.10(18)
C13 C12 C11 119.9(2)
C14 C13 C12 121.19(17)
C9 C14 C15 124.20(18)
C13 C14 C9 118.67(17)
C13 C14 C15 117.09(15)
O2 C15 N2 109.62(14)
O2 C15 C14 112.46(16)
O2 C15 C16 106.77(15)
N2 C15 C14 109.48(13)
N2 C15 C16 107.27(16)
C14 C15 C16 111.08(15)

loop_
_geom_bond_atom_site_label_1
_geom_bond_atom_site_label_2
_geom_bond_distance
O1 C8 1.241(2)
O2 C15 1.398(2)
N1 N2 1.339(2)
N1 C1 1.365(3)
N2 C7 1.364(2)
N2 C15 1.484(2)
C1 C2 1.408(3)
C1 C6 1.416(2)
C2 C3 1.366(3)
C3 C4 1.413(3)
C4 C5 1.364(3)
C5 C6 1.407(3)
C6 C7 1.401(3)
C7 C8 1.441(2)
C8 C9 1.471(3)
C9 C10 1.400(3)
C9 C14 1.403(2)
C10 C11 1.374(3)
C11 C12 1.386(3)
C12 C13 1.386(3)
C13 C14 1.381(3)
C14 C15 1.526(2)
C15 C16 1.529(3)
